data_2013589
loop_
_publ_author_name
'Odaba\;so\<glu, Mustafa'
'Albayrak, \,Ci\<gdem'
'B\"uy\"ukg\"ung\"or, Orhan'
'L\"onnecke, Peter'

_publ_section_title
;2-{[Tris(hydroxymethyl)methyl]aminomethylene}cyclohexa-3,5-dien-1(2<i>H</i>)-one
 and its 6-hydroxy and 6-methoxy derivatives
;
_journal_issue 11
_journal_name_full 'Acta Crystallographica Section C'
_journal_page_first o616
_journal_page_last o619
_journal_paper_doi 10.1107/S0108270103020997
_journal_volume 59
_journal_year 2003
_chemical_formula_iupac 'C11 H15 N O5'
_chemical_formula_moiety 'C11 H15 N O5'
_chemical_formula_sum 'C11 H15 N O5'
_chemical_formula_weight 241.24
_chemical_melting_point 416.0(10)
_chemical_name_systematic
;
6-hydroxy-2-{[tris(hydroxymethyl)methyl]aminomethylene}cyclohexa-3,5-dien-
1(2H)-one
;
_space_group_IT_number 14
_symmetry_cell_setting monoclinic
_symmetry_space_group_name_Hall '-P 2ybc'
_symmetry_space_group_name_H-M 'P 1 21/c 1'
_atom_sites_solution_hydrogens difmap
_atom_sites_solution_primary direct
_atom_sites_solution_secondary difmap
_audit_creation_method SHELXL97
_cell_angle_alpha 90
_cell_angle_beta 106.110(3)
_cell_angle_gamma 90
_cell_formula_units_Z 4
_cell_length_a 9.6807(17)
_cell_length_b 11.793(2)
_cell_length_c 9.8373(18)
_cell_measurement_reflns_used 560
_cell_measurement_temperature 223(2)
_cell_measurement_theta_max 29.32
_cell_measurement_theta_min 2.45
_cell_volume 1079.0(3)
_computing_cell_refinement SMART
_computing_data_collection 'SMART (Bruker, 1997)'
_computing_data_reduction 'SAINT (Bruker, 1997)'
_computing_molecular_graphics 'ORTEPIII (Farrugia, 1997)'
_computing_publication_material 'WinGX (Farrugia, 1999)'
_computing_structure_refinement 'SHELXL97 (Sheldrick, 1997)'
_computing_structure_solution 'SHELXS97 (Sheldrick, 1997)'
_diffrn_ambient_temperature 223(2)
_diffrn_measured_fraction_theta_full 0.997
_diffrn_measured_fraction_theta_max 0.997
_diffrn_measurement_device_type 'Bruker SMART CCD area-detector'
_diffrn_measurement_method \w
_diffrn_radiation_monochromator graphite
_diffrn_radiation_source 'fine-focus sealed tube'
_diffrn_radiation_type MoK\a
_diffrn_radiation_wavelength 0.71073
_diffrn_reflns_av_R_equivalents 0.029
_diffrn_reflns_av_sigmaI/netI 0.023
_diffrn_reflns_limit_h_max 10
_diffrn_reflns_limit_h_min -12
_diffrn_reflns_limit_k_max 13
_diffrn_reflns_limit_k_min -14
_diffrn_reflns_limit_l_max 12
_diffrn_reflns_limit_l_min -11
_diffrn_reflns_number 6019
_diffrn_reflns_theta_full 26.60
_diffrn_reflns_theta_max 26.60
_diffrn_reflns_theta_min 2.76
_diffrn_standards_decay_% <2
_diffrn_standards_number 0
_exptl_absorpt_coefficient_mu 0.118
_exptl_absorpt_correction_T_max 0.988
_exptl_absorpt_correction_T_min 0.971
_exptl_absorpt_correction_type multi-scan
_exptl_absorpt_process_details '(SADABS; Blessing, 1995)'
_exptl_crystal_colour colourless
_exptl_crystal_density_diffrn 1.485
_exptl_crystal_density_meas ?
_exptl_crystal_density_method 'not measured'
_exptl_crystal_description prism
_exptl_crystal_F_000 512
_exptl_crystal_size_max 0.25
_exptl_crystal_size_mid 0.25
_exptl_crystal_size_min 0.10
_refine_diff_density_max 0.18
_refine_diff_density_min -0.25
_refine_ls_extinction_method none
_refine_ls_goodness_of_fit_ref 1.091
_refine_ls_hydrogen_treatment refall
_refine_ls_matrix_type full
_refine_ls_number_parameters 214
_refine_ls_number_reflns 2258
_refine_ls_number_restraints 0
_refine_ls_restrained_S_all 1.091
_refine_ls_R_factor_all 0.047
_refine_ls_R_factor_gt 0.040
_refine_ls_shift/su_max 0.000
_refine_ls_shift/su_mean 0.000
_refine_ls_structure_factor_coef Fsqd
_refine_ls_weighting_details 'calc w = 1/[\s^2^(Fo^2^)+(0.051P)^2^+0.326P] where P=(Fo^2^+2Fc^2^)/3'
_refine_ls_weighting_scheme calc
_refine_ls_wR_factor_gt 0.098
_refine_ls_wR_factor_ref 0.103
_reflns_number_gt 1972
_reflns_number_total 2258
_reflns_threshold_expression I>2\s(I)
_cod_data_source_file fr1432.cif
_cod_data_source_block II
_cod_depositor_comments
;
The following automatic conversions were performed:
'_symmetry_cell_setting' value 'Monoclinic' changed to 'monoclinic'
according to '/home/saulius/struct/CIF-dictionaries/cif_core.dic'
dictionary named 'cif_core.dic' version 2.4.1 from 2010-06-29.

Automatic conversion script
Id: cif_fix_enum 1527 2010-12-29 10:47:43Z saulius 

The following automatic conversions were performed:

'_chemical_melting_point' value '415-417' was changed to '416.0(10)'
- the average value was taken and precision was estimated.

Automatic conversion script
Id: cif_fix_values 1646 2011-03-28 12:23:43Z adriana 

The following automatic conversions were performed:

'_chemical_melting_point' value '415-417' was changed to '416.0(10)'
- the average value was taken and precision was
estimated.

'_symmetry_cell_setting' value 'Monoclinic' changed to
'monoclinic' according to
/home/saulius/struct/CIF-dictionaries/cif_core.dic dictionary named
'cif_core.dic' version 2.4.1 from 2010-06-29.

Automatic conversion script
Id: cif_fix_values 1715 2011-07-08 13:25:40Z adriana 

The following automatic conversions were performed:

'_exptl_crystal_density_meas' value 'not measured' was changed to '?'
- the value is perceived as not measured.

Automatic conversion script
Id: cif_fix_values 3008 2015-01-20 13:52:24Z robertas 
;
_cod_original_cell_volume 1078.9(3)
_cod_original_sg_symbol_H-M 'P 21/c'
_cod_database_code 2013589
_cod_database_fobs_code 2013589

loop_
_symmetry_equiv_pos_as_xyz
'x, y, z'
'-x, y+1/2, -z+1/2'
'-x, -y, -z'
'x, -y-1/2, z-1/2'

loop_
_atom_site_label
_atom_site_fract_x
_atom_site_fract_y
_atom_site_fract_z
_atom_site_U_iso_or_equiv
_atom_site_adp_type
_atom_site_calc_flag
_atom_site_refinement_flags
_atom_site_occupancy
_atom_site_disorder_assembly
_atom_site_disorder_group
_atom_site_type_symbol
O1 0.82522(11) 0.59478(9) 0.55685(10) 0.0271(3) Uani d . 1 . . O
O2 0.95517(12) 0.32126(9) 0.15492(12) 0.0307(3) Uani d . 1 . . O
O3 1.03815(12) 0.59002(9) 0.31064(12) 0.0297(3) Uani d . 1 . . O
O4 0.63913(12) 0.57956(11) -0.01010(12) 0.0347(3) Uani d . 1 . . O
O5 0.74232(13) 0.67352(9) 0.77973(11) 0.0302(3) Uani d . 1 . . O
N1 0.75693(13) 0.53522(10) 0.29369(12) 0.0226(3) Uani d . 1 . . N
C1 0.58362(15) 0.60323(11) 0.40442(14) 0.0224(3) Uani d . 1 . . C
C2 0.69014(15) 0.61847(11) 0.53614(14) 0.0221(3) Uani d . 1 . . C
C3 0.64182(16) 0.66043(12) 0.65118(14) 0.0233(3) Uani d . 1 . . C
C4 0.50029(17) 0.68423(12) 0.63639(16) 0.0267(3) Uani d . 1 . . C
C5 0.39633(16) 0.66842(12) 0.50537(16) 0.0266(3) Uani d . 1 . . C
C6 0.43763(16) 0.62793(12) 0.39208(16) 0.0250(3) Uani d . 1 . . C
C7 0.62428(15) 0.55787(12) 0.28653(15) 0.0233(3) Uani d . 1 . . C
C8 0.81826(14) 0.48586(12) 0.18571(14) 0.0215(3) Uani d . 1 . . C
C9 0.87055(16) 0.36642(12) 0.24005(16) 0.0247(3) Uani d . 1 . . C
C10 0.94335(16) 0.56280(12) 0.17637(15) 0.0261(3) Uani d . 1 . . C
C11 0.70751(16) 0.47559(14) 0.04146(15) 0.0275(3) Uani d . 1 . . C
H1N 0.820(2) 0.5531(17) 0.376(2) 0.044(5) Uiso d . 1 . . H
H2O 0.949(2) 0.250(2) 0.158(2) 0.056(6) Uiso d . 1 . . H
H3O 1.090(2) 0.5297(19) 0.344(2) 0.052(6) Uiso d . 1 . . H
H4 0.4725(19) 0.7116(15) 0.7191(19) 0.032(4) Uiso d . 1 . . H
H4O 0.683(2) 0.6094(19) -0.063(2) 0.054(6) Uiso d . 1 . . H
H5 0.2955(19) 0.6846(14) 0.4974(18) 0.026(4) Uiso d . 1 . . H
H5O 0.829(3) 0.6636(19) 0.774(2) 0.057(7) Uiso d . 1 . . H
H6 0.364(2) 0.6157(15) 0.300(2) 0.037(5) Uiso d . 1 . . H
H7 0.553(2) 0.5427(16) 0.196(2) 0.041(5) Uiso d . 1 . . H
H9A 0.7856(19) 0.3186(14) 0.2350(18) 0.028(4) Uiso d . 1 . . H
H9B 0.9287(18) 0.3710(14) 0.3382(19) 0.027(4) Uiso d . 1 . . H
H10A 0.9051(18) 0.6359(14) 0.1348(18) 0.025(4) Uiso d . 1 . . H
H10B 0.9969(19) 0.5244(15) 0.1148(18) 0.033(4) Uiso d . 1 . . H
H11A 0.6312(18) 0.4235(14) 0.0471(17) 0.025(4) Uiso d . 1 . . H
H11B 0.760(2) 0.4438(16) -0.022(2) 0.035(5) Uiso d . 1 . . H

loop_
_atom_site_aniso_label
_atom_site_aniso_U_11
_atom_site_aniso_U_22
_atom_site_aniso_U_33
_atom_site_aniso_U_12
_atom_site_aniso_U_13
_atom_site_aniso_U_23
O1 0.0223(5) 0.0336(6) 0.0242(5) 0.0030(4) 0.0045(4) -0.0016(4)
O2 0.0332(6) 0.0231(6) 0.0378(6) 0.0029(4) 0.0133(5) -0.0039(4)
O3 0.0253(6) 0.0234(5) 0.0357(6) -0.0010(4) 0.0003(4) -0.0013(4)
O4 0.0311(6) 0.0448(7) 0.0293(6) 0.0096(5) 0.0099(5) 0.0114(5)
O5 0.0273(6) 0.0400(6) 0.0242(5) -0.0013(5) 0.0084(4) -0.0059(4)
N1 0.0233(6) 0.0250(6) 0.0187(6) 0.0009(5) 0.0048(5) -0.0014(5)
C1 0.0244(7) 0.0204(6) 0.0226(7) 0.0017(5) 0.0072(5) 0.0036(5)
C2 0.0237(7) 0.0186(6) 0.0248(7) 0.0017(5) 0.0077(5) 0.0028(5)
C3 0.0276(7) 0.0197(6) 0.0223(7) -0.0014(5) 0.0066(5) 0.0004(5)
C4 0.0316(8) 0.0219(7) 0.0304(8) -0.0010(6) 0.0150(6) -0.0017(6)
C5 0.0232(7) 0.0234(7) 0.0349(8) 0.0027(6) 0.0111(6) 0.0033(6)
C6 0.0238(7) 0.0239(7) 0.0267(7) 0.0004(6) 0.0060(6) 0.0044(6)
C7 0.0240(7) 0.0223(7) 0.0228(7) 0.0004(5) 0.0054(6) 0.0024(5)
C8 0.0212(7) 0.0233(7) 0.0207(6) 0.0011(5) 0.0066(5) -0.0014(5)
C9 0.0252(7) 0.0225(7) 0.0271(7) -0.0001(6) 0.0083(6) -0.0003(5)
C10 0.0276(8) 0.0242(7) 0.0269(7) -0.0017(6) 0.0083(6) 0.0009(6)
C11 0.0266(8) 0.0329(8) 0.0217(7) 0.0033(6) 0.0048(6) -0.0027(6)

loop_
_atom_type_symbol
_atom_type_description
_atom_type_scat_dispersion_real
_atom_type_scat_dispersion_imag
_atom_type_scat_source
O O 0.0106 0.0060 'International Tables Vol C Tables 4.2.6.8 and 6.1.1.4'
N N 0.0061 0.0033 'International Tables Vol C Tables 4.2.6.8 and 6.1.1.4'
C C 0.0033 0.0016 'International Tables Vol C Tables 4.2.6.8 and 6.1.1.4'
H H 0.0000 0.0000 'International Tables Vol C Tables 4.2.6.8 and 6.1.1.4'

loop_
_geom_angle_atom_site_label_1
_geom_angle_atom_site_label_2
_geom_angle_atom_site_label_3
_geom_angle
_geom_angle_publ_flag
C9 O2 H2O 107.0(16) ?
C10 O3 H3O 108.7(14) ?
C11 O4 H4O 108.6(15) ?
C3 O5 H5O 112.1(16) ?
C7 N1 C8 129.40(12) ?
C7 N1 H1N 115.0(13) ?
C8 N1 H1N 115.6(13) ?
C6 C1 C2 120.36(13) ?
C6 C1 C7 120.08(13) y
C2 C1 C7 119.50(13) y
O1 C2 C1 124.00(13) y
O1 C2 C3 119.21(13) y
C1 C2 C3 116.78(13) ?
C4 C3 O5 120.54(13) ?
C4 C3 C2 121.76(13) ?
O5 C3 C2 117.68(13) ?
C3 C4 C5 120.69(14) ?
C3 C4 H4 118.5(11) ?
C5 C4 H4 120.8(11) ?
C6 C5 C4 119.61(14) ?
C6 C5 H5 120.9(10) ?
C4 C5 H5 119.4(10) ?
C5 C6 C1 120.79(14) ?
C5 C6 H6 119.6(11) ?
C1 C6 H6 119.6(11) ?
N1 C7 C1 121.74(13) y
N1 C7 H7 116.7(12) ?
C1 C7 H7 121.6(12) ?
N1 C8 C11 112.44(11) ?
N1 C8 C10 106.97(11) ?
C11 C8 C10 110.67(12) ?
N1 C8 C9 105.68(11) ?
C11 C8 C9 109.15(12) ?
C10 C8 C9 111.84(12) ?
O2 C9 C8 108.92(11) ?
O2 C9 H9A 111.3(10) ?
C8 C9 H9A 108.4(10) ?
O2 C9 H9B 109.5(10) ?
C8 C9 H9B 109.7(10) ?
H9A C9 H9B 109.0(14) ?
O3 C10 C8 113.23(12) ?
O3 C10 H10A 105.1(10) ?
C8 C10 H10A 109.3(10) ?
O3 C10 H10B 110.7(10) ?
C8 C10 H10B 108.4(10) ?
H10A C10 H10B 110.0(14) ?
O4 C11 C8 113.65(12) ?
O4 C11 H11A 106.2(10) ?
C8 C11 H11A 110.2(10) ?
O4 C11 H11B 112.0(11) ?
C8 C11 H11B 105.6(11) ?
H11A C11 H11B 109.2(15) ?

loop_
_geom_bond_atom_site_label_1
_geom_bond_atom_site_label_2
_geom_bond_site_symmetry_2
_geom_bond_distance
_geom_bond_publ_flag
O1 C2 . 1.2968(17) y
O2 C9 . 1.4271(18) ?
O2 H2O . 0.84(2) ?
O3 C10 . 1.4203(18) ?
O3 H3O . 0.88(2) ?
O4 C11 . 1.4185(19) ?
O4 H4O . 0.84(2) ?
O5 C3 . 1.3737(18) y
O5 H5O . 0.87(3) ?
N1 C7 . 1.2943(19) y
N1 C8 . 1.4730(17) y
N1 H1N . 0.89(2) ?
C1 C6 . 1.415(2) y
C1 C2 . 1.4258(19) y
C1 C7 . 1.428(2) y
C2 C3 . 1.4277(19) y
C3 C4 . 1.366(2) y
C4 C5 . 1.410(2) y
C4 H4 . 0.979(19) ?
C5 C6 . 1.370(2) y
C5 H5 . 0.976(18) ?
C6 H6 . 1.000(19) ?
C7 H7 . 0.98(2) ?
C8 C11 . 1.5276(19) ?
C8 C10 . 1.536(2) ?
C8 C9 . 1.5414(19) ?
C9 H9A . 0.987(18) ?
C9 H9B . 0.975(17) ?
C10 H10A . 0.981(17) ?
C10 H10B . 1.007(18) ?
C11 H11A . 0.974(17) ?
C11 H11B . 0.980(19) ?

loop_
_geom_hbond_atom_site_label_D
_geom_hbond_atom_site_label_H
_geom_hbond_atom_site_label_A
_geom_hbond_site_symmetry_A
_geom_hbond_distance_DH
_geom_hbond_distance_HA
_geom_hbond_distance_DA
_geom_hbond_angle_DHA
N1 H1N O1 . 0.89(2) 1.84(2) 2.5851(16) 140.0(18)
O2 H2O O3 2_745 0.84(2) 1.91(3) 2.7465(16) 171(2)
O3 H3O O1 3_766 0.88(2) 1.83(2) 2.6910(15) 167(2)
O4 H4O O5 1_554 0.84(2) 1.95(3) 2.7652(17) 167(2)
O5 H5O O2 3_766 0.87(3) 2.02(3) 2.8193(17) 153(2)
O5 H5O O1 . 0.87(3) 2.27(2) 2.7000(15) 110.3(19)

loop_
_geom_torsion_atom_site_label_1
_geom_torsion_atom_site_label_2
_geom_torsion_atom_site_label_3
_geom_torsion_atom_site_label_4
_geom_torsion
_geom_torsion_publ_flag
C6 C1 C2 O1 178.02(13) ?
C7 C1 C2 O1 0.9(2) y
C6 C1 C2 C3 -0.75(19) ?
C7 C1 C2 C3 -177.88(12) ?
O1 C2 C3 C4 -178.41(13) ?
C1 C2 C3 C4 0.4(2) ?
O1 C2 C3 O5 -0.12(19) ?
C1 C2 C3 O5 178.71(12) ?
O5 C3 C4 C5 -178.54(13) ?
C2 C3 C4 C5 -0.3(2) ?
C3 C4 C5 C6 0.5(2) ?
C4 C5 C6 C1 -0.9(2) ?
C2 C1 C6 C5 1.0(2) ?
C7 C1 C6 C5 178.11(13) ?
C8 N1 C7 C1 178.20(13) ?
C6 C1 C7 N1 179.38(13) ?
C2 C1 C7 N1 -3.5(2) y
C7 N1 C8 C11 8.4(2) ?
C7 N1 C8 C10 130.12(15) ?
C7 N1 C8 C9 -110.56(16) ?
N1 C8 C9 O2 -169.27(11) ?
C11 C8 C9 O2 69.58(15) ?
C10 C8 C9 O2 -53.22(15) ?
N1 C8 C10 O3 47.88(15) ?
C11 C8 C10 O3 170.69(12) ?
C9 C8 C10 O3 -67.38(15) ?
N1 C8 C11 O4 55.60(17) ?
C10 C8 C11 O4 -63.97(16) ?
C9 C8 C11 O4 172.53(12) ?

loop_
_cod_related_entry_id
_cod_related_entry_database
_cod_related_entry_code
1 ChemSpider 30652375
